data_4069935
loop_
_publ_author_name
'Jiang, Chunfang'
'Blacque, Olivier'
'Berke, Heinz'

_publ_section_title
;
 Metal-Free Hydrogen Activation by the Frustrated Lewis Pairs of
 ClB(C6F5)2and HB(C6F5)2and Bulky Lewis Bases
;
_journal_issue 17
_journal_name_full Organometallics
_journal_page_first 5233
_journal_paper_doi 10.1021/om900517d
_journal_volume 28
_journal_year 2009
_chemical_formula_moiety 'C17 H30 N, C18 H B F15, 0.5(C6 H14)'
_chemical_formula_sum 'C38 H38 B F15 N'
_chemical_formula_weight 804.50
_chemical_name_systematic
;
2,4,6-Tri-tert-butylpyridinium tris(pentafluorophenyl)hydroborate 
;
_space_group_IT_number 2
_symmetry_cell_setting triclinic
_symmetry_space_group_name_Hall '-P 1'
_symmetry_space_group_name_H-M 'P -1'
_atom_sites_solution_hydrogens geom
_atom_sites_solution_primary direct
_atom_sites_solution_secondary difmap
_audit_creation_method SHELXL-97
_cell_angle_alpha 74.768(3)
_cell_angle_beta 77.215(3)
_cell_angle_gamma 78.314(3)
_cell_formula_units_Z 2
_cell_length_a 9.8216(3)
_cell_length_b 10.7921(3)
_cell_length_c 18.7474(6)
_cell_measurement_reflns_used 5393
_cell_measurement_temperature 183(2)
_cell_measurement_theta_max 28.8037
_cell_measurement_theta_min 2.2457
_cell_volume 1847.65(10)
_computing_cell_refinement
;
CrysAlisPro, Oxford Diffraction Ltd.,
Version 1.171.33.34d (release 27-02-2009 CrysAlis171 .NET)
(compiled Feb 27 2009,15:38:38)
;
_computing_data_collection
;
CrysAlisPro, Oxford Diffraction Ltd.,
Version 1.171.33.34d (release 27-02-2009 CrysAlis171 .NET)
(compiled Feb 27 2009,15:38:38)
;
_computing_data_reduction
;
CrysAlisPro, Oxford Diffraction Ltd.,
Version 1.171.33.34d (release 27-02-2009 CrysAlis171 .NET)
(compiled Feb 27 2009,15:38:38)
;
_computing_molecular_graphics
; ORTEP-3 for Windows, Version 2.01.
  Farrugia, L. J. (1997). J. Appl. Cryst. 30, 565.
;
_computing_publication_material
; WinGX -- An integrated system of Windows programs for the solution,
 refinment and analysis of single crystal X-ray diffraction data,
 Version 1.80.00.
 Farrugia, L. J. (1999). J. Appl. Cryst. 32, 837-838.
 SHELXL97. Program for crystal structure refinement.
 Sheldrick, G.M. (2008). Acta Cryst. A64, 112-122.
 PLATON for Windows, Version 1.12.
 Spek, A. L. (2003). J. Appl. Cryst. 36, 7-13. 
;
_computing_structure_refinement
; SHELXL97. Program for crystal structure refinement.
  Sheldrick, G.M. (2008). Acta Cryst. A64, 112-122.
;
_computing_structure_solution
; SHELXS97. Program for Crystal Structure solution.
  Sheldrick, G.M. (2008). Acta Cryst. A64, 112-122.  
;
_diffrn_ambient_temperature 183(2)
_diffrn_detector_area_resol_mean 10.4498
_diffrn_measured_fraction_theta_full 0.999
_diffrn_measured_fraction_theta_max 0.999
_diffrn_measurement_device_type
; Goniometer Xcalibur, detector: Ruby
Oxford Diffraction (2007). Oxford Diffraction Ltd.,
Xcalibur CCD system
;
_diffrn_measurement_method 'omega scans'
_diffrn_radiation_monochromator graphite
_diffrn_radiation_source 'Enhance (Mo) X-ray Source'
_diffrn_radiation_type MoK\a
_diffrn_radiation_wavelength 0.71073
_diffrn_reflns_av_R_equivalents 0.0421
_diffrn_reflns_av_sigmaI/netI 0.0965
_diffrn_reflns_limit_h_max 11
_diffrn_reflns_limit_h_min -11
_diffrn_reflns_limit_k_max 13
_diffrn_reflns_limit_k_min -13
_diffrn_reflns_limit_l_max 21
_diffrn_reflns_limit_l_min -22
_diffrn_reflns_number 19560
_diffrn_reflns_theta_full 25.68
_diffrn_reflns_theta_max 25.68
_diffrn_reflns_theta_min 2.25
_diffrn_standards_decay_% 0
_diffrn_standards_interval_count 50
_diffrn_standards_interval_time 130
_diffrn_standards_number 2
_exptl_absorpt_coefficient_mu 0.136
_exptl_absorpt_correction_T_max 0.992
_exptl_absorpt_correction_T_min 0.976
_exptl_absorpt_correction_type multi-scan
_exptl_absorpt_process_details
;
CrysAlisPro, Oxford Diffraction Ltd.,
Version 1.171.33.34d (release 27-02-2009 CrysAlis171 .NET)
(compiled Feb 27 2009,15:38:38)
Empirical absorption correction (multi-scan) using the SCALE3
 ABSPACK scaling algorithm.
;
_exptl_crystal_colour colourless
_exptl_crystal_density_diffrn 1.446
_exptl_crystal_density_method 'not measured'
_exptl_crystal_description plate
_exptl_crystal_F_000 826
_exptl_crystal_size_max 0.23
_exptl_crystal_size_mid 0.12
_exptl_crystal_size_min 0.06
_refine_diff_density_max 0.426
_refine_diff_density_min -0.309
_refine_diff_density_rms 0.069
_refine_ls_extinction_method none
_refine_ls_goodness_of_fit_ref 0.864
_refine_ls_hydrogen_treatment mixed
_refine_ls_matrix_type full
_refine_ls_number_parameters 514
_refine_ls_number_reflns 6995
_refine_ls_number_restraints 0
_refine_ls_restrained_S_all 0.864
_refine_ls_R_factor_all 0.1163
_refine_ls_R_factor_gt 0.0495
_refine_ls_shift/su_max 0.000
_refine_ls_shift/su_mean 0.000
_refine_ls_structure_factor_coef Fsqd
_refine_ls_weighting_details 'w=1/[s^2^(Fo^2^)+(0.0744P)^2^] where P=(Fo^2^+2Fc^2^)/3'
_refine_ls_weighting_scheme calc
_refine_ls_wR_factor_gt 0.1148
_refine_ls_wR_factor_ref 0.1364
_reflns_number_gt 3529
_reflns_number_total 6995
_reflns_threshold_expression >2sigma(I)
_cod_data_source_file om900517d_si_001.cif
_cod_data_source_block 4a
_cod_database_code 4069935

loop_
_symmetry_equiv_pos_as_xyz
'x, y, z'
'-x, -y, -z'

loop_
_atom_site_label
_atom_site_type_symbol
_atom_site_fract_x
_atom_site_fract_y
_atom_site_fract_z
_atom_site_U_iso_or_equiv
_atom_site_adp_type
_atom_site_occupancy
_atom_site_symmetry_multiplicity
_atom_site_calc_flag
_atom_site_refinement_flags
C1 C 0.3122(3) 0.4130(3) 0.30973(16) 0.0315(7) Uani 1 1 d .
C2 C 0.4166(3) 0.4143(3) 0.34758(17) 0.0361(8) Uani 1 1 d .
C3 C 0.4286(3) 0.3398(3) 0.41894(18) 0.0430(8) Uani 1 1 d .
C4 C 0.3330(4) 0.2585(3) 0.45459(17) 0.0427(8) Uani 1 1 d .
C5 C 0.2257(4) 0.2550(3) 0.42051(17) 0.0395(8) Uani 1 1 d .
C6 C 0.2176(3) 0.3304(3) 0.35007(16) 0.0350(7) Uani 1 1 d .
C7 C 0.1590(3) 0.5418(3) 0.19775(14) 0.0284(7) Uani 1 1 d .
C8 C 0.1055(3) 0.4695(3) 0.16223(15) 0.0321(7) Uani 1 1 d .
C9 C -0.0181(3) 0.5056(3) 0.13610(16) 0.0359(8) Uani 1 1 d .
C10 C -0.1008(3) 0.6184(3) 0.14542(18) 0.0424(8) Uani 1 1 d .
C11 C -0.0572(3) 0.6961(3) 0.17949(18) 0.0394(8) Uani 1 1 d .
C12 C 0.0703(3) 0.6573(3) 0.20469(16) 0.0353(8) Uani 1 1 d .
C13 C 0.4374(3) 0.4432(3) 0.16452(15) 0.0307(7) Uani 1 1 d .
C14 C 0.4848(3) 0.3129(3) 0.16753(15) 0.0329(7) Uani 1 1 d .
C15 C 0.5975(3) 0.2641(3) 0.11877(17) 0.0348(8) Uani 1 1 d .
C16 C 0.6680(3) 0.3497(3) 0.06142(16) 0.0313(7) Uani 1 1 d .
C17 C 0.6238(3) 0.4792(3) 0.05424(16) 0.0323(7) Uani 1 1 d .
C18 C 0.5126(3) 0.5228(3) 0.10484(16) 0.0349(7) Uani 1 1 d .
F1 F 0.51769(19) 0.49124(17) 0.31531(10) 0.0504(5) Uani 1 1 d .
F2 F 0.5341(2) 0.3446(2) 0.45309(11) 0.0660(6) Uani 1 1 d .
F3 F 0.3417(2) 0.1823(2) 0.52384(10) 0.0684(6) Uani 1 1 d .
F4 F 0.1276(2) 0.17583(17) 0.45619(10) 0.0539(5) Uani 1 1 d .
F5 F 0.1095(2) 0.31873(17) 0.31927(9) 0.0488(5) Uani 1 1 d .
F6 F 0.18002(18) 0.35167(16) 0.15366(9) 0.0436(5) Uani 1 1 d .
F7 F -0.0622(2) 0.42782(18) 0.10214(10) 0.0534(5) Uani 1 1 d .
F8 F -0.2271(2) 0.65532(19) 0.12201(12) 0.0674(6) Uani 1 1 d .
F9 F -0.1375(2) 0.81064(18) 0.18865(12) 0.0673(6) Uani 1 1 d .
F10 F 0.10536(19) 0.74025(16) 0.23904(10) 0.0468(5) Uani 1 1 d .
F11 F 0.4210(2) 0.22136(16) 0.22273(9) 0.0486(5) Uani 1 1 d .
F12 F 0.6388(2) 0.13468(16) 0.12619(10) 0.0530(5) Uani 1 1 d .
F13 F 0.7784(2) 0.30605(18) 0.01299(10) 0.0536(5) Uani 1 1 d .
F14 F 0.6918(2) 0.56335(17) -0.00152(9) 0.0516(5) Uani 1 1 d .
F15 F 0.47668(19) 0.65407(16) 0.09347(10) 0.0483(5) Uani 1 1 d .
B1 B 0.3127(4) 0.5061(3) 0.22450(18) 0.0314(8) Uani 1 1 d .
H1 H 0.341(3) 0.602(3) 0.2291(14) 0.035(7) Uiso 1 1 d .
C19 C 0.2319(3) 0.9485(3) 0.28565(15) 0.0285(7) Uani 1 1 d .
C20 C 0.1008(3) 0.9978(3) 0.31961(16) 0.0294(7) Uani 1 1 d .
H20 H 0.0811 0.9845 0.3717 0.035 Uiso 1 1 calc R
C21 C -0.0027(3) 1.0665(3) 0.27881(15) 0.0274(7) Uani 1 1 d .
C22 C 0.0320(3) 1.0854(3) 0.20080(15) 0.0274(7) Uani 1 1 d .
H22 H -0.0356 1.1316 0.1720 0.033 Uiso 1 1 calc R
C23 C 0.1608(3) 1.0386(3) 0.16558(15) 0.0273(7) Uani 1 1 d .
C24 C 0.3478(3) 0.8700(3) 0.32898(16) 0.0346(7) Uani 1 1 d .
C25 C 0.3746(4) 0.9513(3) 0.37917(19) 0.0476(9) Uani 1 1 d .
H25A H 0.3985 1.0332 0.3487 0.071 Uiso 1 1 calc R
H25B H 0.4512 0.9055 0.4046 0.071 Uiso 1 1 calc R
H25C H 0.2909 0.9661 0.4155 0.071 Uiso 1 1 calc R
C26 C 0.2942(4) 0.7450(3) 0.37810(18) 0.0479(9) Uani 1 1 d .
H26A H 0.3655 0.6934 0.4058 0.072 Uiso 1 1 calc R
H26B H 0.2735 0.6964 0.3467 0.072 Uiso 1 1 calc R
H26C H 0.2100 0.7672 0.4125 0.072 Uiso 1 1 calc R
C27 C 0.4846(4) 0.8336(3) 0.27693(19) 0.0528(9) Uani 1 1 d .
H27A H 0.5177 0.9112 0.2454 0.079 Uiso 1 1 calc R
H27B H 0.4678 0.7817 0.2463 0.079 Uiso 1 1 calc R
H27C H 0.5546 0.7851 0.3063 0.079 Uiso 1 1 calc R
C28 C -0.1502(3) 1.1172(3) 0.31523(16) 0.0327(7) Uani 1 1 d .
C29 C -0.1620(4) 1.1093(3) 0.39844(16) 0.0486(9) Uani 1 1 d .
H29A H -0.1388 1.0204 0.4241 0.073 Uiso 1 1 calc R
H29B H -0.2569 1.1426 0.4187 0.073 Uiso 1 1 calc R
H29C H -0.0978 1.1599 0.4051 0.073 Uiso 1 1 calc R
C30 C -0.1930(4) 1.2607(3) 0.27594(18) 0.0500(9) Uani 1 1 d .
H30A H -0.1260 1.3117 0.2793 0.075 Uiso 1 1 calc R
H30B H -0.2853 1.2929 0.3001 0.075 Uiso 1 1 calc R
H30C H -0.1941 1.2666 0.2241 0.075 Uiso 1 1 calc R
C31 C -0.2516(4) 1.0350(4) 0.3047(2) 0.0568(10) Uani 1 1 d .
H31A H -0.2460 1.0419 0.2520 0.085 Uiso 1 1 calc R
H31B H -0.3464 1.0659 0.3263 0.085 Uiso 1 1 calc R
H31C H -0.2257 0.9458 0.3291 0.085 Uiso 1 1 calc R
C32 C 0.2070(3) 1.0513(3) 0.08121(15) 0.0325(7) Uani 1 1 d .
C33 C 0.2334(4) 0.9170(3) 0.06410(18) 0.0537(10) Uani 1 1 d .
H33A H 0.2642 0.9246 0.0111 0.081 Uiso 1 1 calc R
H33B H 0.1475 0.8800 0.0800 0.081 Uiso 1 1 calc R
H33C H 0.3049 0.8619 0.0905 0.081 Uiso 1 1 calc R
C34 C 0.3431(4) 1.1119(3) 0.05463(18) 0.0517(9) Uani 1 1 d .
H34A H 0.4172 1.0551 0.0783 0.078 Uiso 1 1 calc R
H34B H 0.3275 1.1943 0.0679 0.078 Uiso 1 1 calc R
H34C H 0.3697 1.1240 0.0011 0.078 Uiso 1 1 calc R
C35 C 0.0932(4) 1.1392(4) 0.03917(18) 0.0576(10) Uani 1 1 d .
H35A H 0.0766 1.2237 0.0501 0.086 Uiso 1 1 calc R
H35B H 0.0074 1.1023 0.0549 0.086 Uiso 1 1 calc R
H35C H 0.1243 1.1470 -0.0139 0.086 Uiso 1 1 calc R
N1 N 0.2570(3) 0.9710(2) 0.20972(14) 0.0318(6) Uani 1 1 d .
H2 H 0.347(3) 0.938(3) 0.1837(17) 0.047(9) Uiso 1 1 d .
C36 C 0.0609(4) 0.5076(4) 0.5176(2) 0.0647(11) Uani 1 1 d .
H36A H 0.1479 0.4990 0.4816 0.078 Uiso 1 1 calc R
H36B H 0.0442 0.5951 0.5256 0.078 Uiso 1 1 calc R
C37 C 0.0816(5) 0.4162(5) 0.5886(2) 0.0832(13) Uani 1 1 d .
H37A H 0.0969 0.3284 0.5812 0.100 Uiso 1 1 calc R
H37B H -0.0040 0.4261 0.6254 0.100 Uiso 1 1 calc R
C38 C 0.2055(5) 0.4337(5) 0.6199(2) 0.0902(15) Uani 1 1 d .
H38A H 0.2899 0.4295 0.5826 0.135 Uiso 1 1 calc R
H38B H 0.2182 0.3660 0.6639 0.135 Uiso 1 1 calc R
H38C H 0.1864 0.5167 0.6328 0.135 Uiso 1 1 calc R

loop_
_atom_site_aniso_label
_atom_site_aniso_U_11
_atom_site_aniso_U_22
_atom_site_aniso_U_33
_atom_site_aniso_U_23
_atom_site_aniso_U_13
_atom_site_aniso_U_12
C1 0.0287(18) 0.0330(17) 0.0335(17) -0.0129(13) -0.0066(14) 0.0017(14)
C2 0.0268(19) 0.0313(17) 0.046(2) -0.0099(15) -0.0016(15) 0.0002(14)
C3 0.030(2) 0.057(2) 0.045(2) -0.0191(18) -0.0203(17) 0.0089(17)
C4 0.046(2) 0.047(2) 0.0286(18) -0.0055(15) -0.0109(16) 0.0080(18)
C5 0.044(2) 0.0322(18) 0.038(2) -0.0049(15) -0.0059(16) -0.0015(16)
C6 0.038(2) 0.0362(18) 0.0340(18) -0.0137(15) -0.0124(15) 0.0011(15)
C7 0.0297(18) 0.0298(17) 0.0211(15) -0.0004(12) -0.0012(13) -0.0051(14)
C8 0.038(2) 0.0233(16) 0.0312(17) -0.0040(13) -0.0004(15) -0.0055(14)
C9 0.043(2) 0.0352(19) 0.0339(18) -0.0043(14) -0.0126(15) -0.0146(17)
C10 0.031(2) 0.047(2) 0.048(2) 0.0023(16) -0.0205(16) -0.0062(17)
C11 0.036(2) 0.0250(17) 0.051(2) -0.0052(15) -0.0075(16) 0.0044(15)
C12 0.042(2) 0.0343(18) 0.0332(18) -0.0085(14) -0.0053(15) -0.0149(16)
C13 0.0313(18) 0.0319(18) 0.0297(17) -0.0066(13) -0.0102(14) -0.0021(14)
C14 0.038(2) 0.0356(19) 0.0263(16) -0.0007(14) -0.0070(14) -0.0153(15)
C15 0.043(2) 0.0271(18) 0.0374(18) -0.0098(14) -0.0161(16) 0.0017(15)
C16 0.0217(18) 0.045(2) 0.0308(17) -0.0167(14) -0.0051(14) -0.0011(15)
C17 0.0331(19) 0.0381(19) 0.0267(17) -0.0044(14) -0.0043(14) -0.0127(15)
C18 0.042(2) 0.0276(18) 0.0344(18) -0.0017(14) -0.0153(16) -0.0026(15)
F1 0.0348(11) 0.0564(12) 0.0591(12) -0.0107(9) -0.0131(9) -0.0035(10)
F2 0.0488(14) 0.0933(16) 0.0608(13) -0.0150(11) -0.0322(11) -0.0009(11)
F3 0.0728(16) 0.0793(15) 0.0405(12) 0.0082(10) -0.0231(11) 0.0024(12)
F4 0.0619(14) 0.0468(11) 0.0463(11) 0.0033(9) -0.0084(10) -0.0128(10)
F5 0.0552(13) 0.0537(12) 0.0433(11) -0.0003(9) -0.0197(9) -0.0235(10)
F6 0.0453(12) 0.0365(10) 0.0533(11) -0.0203(8) -0.0092(9) -0.0024(9)
F7 0.0585(13) 0.0570(12) 0.0567(12) -0.0167(10) -0.0235(10) -0.0164(10)
F8 0.0537(14) 0.0652(14) 0.0870(15) -0.0062(11) -0.0360(12) -0.0064(11)
F9 0.0525(14) 0.0440(12) 0.1052(17) -0.0228(11) -0.0265(12) 0.0143(10)
F10 0.0502(12) 0.0371(10) 0.0597(12) -0.0200(9) -0.0144(9) -0.0048(9)
F11 0.0635(14) 0.0343(10) 0.0414(11) -0.0020(8) 0.0008(9) -0.0126(9)
F12 0.0733(15) 0.0319(11) 0.0523(12) -0.0141(8) -0.0154(10) 0.0058(10)
F13 0.0430(13) 0.0646(13) 0.0525(12) -0.0264(10) 0.0005(10) 0.0008(10)
F14 0.0583(13) 0.0502(12) 0.0407(11) -0.0029(9) 0.0057(9) -0.0209(10)
F15 0.0491(13) 0.0307(10) 0.0540(11) -0.0016(8) -0.0037(9) 0.0024(9)
B1 0.034(2) 0.0272(19) 0.033(2) -0.0073(15) -0.0074(16) -0.0036(16)
C19 0.0336(19) 0.0259(16) 0.0279(17) -0.0061(12) -0.0083(14) -0.0061(14)
C20 0.0318(19) 0.0332(16) 0.0249(16) -0.0072(13) -0.0061(14) -0.0066(14)
C21 0.0291(18) 0.0243(15) 0.0304(17) -0.0036(12) -0.0073(14) -0.0087(13)
C22 0.0270(18) 0.0262(16) 0.0290(17) -0.0047(12) -0.0087(14) -0.0021(13)
C23 0.0301(19) 0.0197(15) 0.0329(17) -0.0040(12) -0.0086(14) -0.0051(13)
C24 0.0321(19) 0.0362(18) 0.0369(18) -0.0085(14) -0.0136(15) 0.0003(14)
C25 0.045(2) 0.046(2) 0.058(2) -0.0128(17) -0.0274(18) 0.0003(17)
C26 0.054(2) 0.0341(19) 0.055(2) -0.0012(16) -0.0255(18) 0.0010(17)
C27 0.039(2) 0.053(2) 0.065(2) -0.0163(18) -0.0172(19) 0.0083(17)
C28 0.0221(17) 0.0381(18) 0.0347(17) -0.0046(13) -0.0032(13) -0.0043(14)
C29 0.038(2) 0.063(2) 0.0360(19) -0.0128(16) 0.0037(16) 0.0024(17)
C30 0.035(2) 0.053(2) 0.051(2) -0.0088(17) -0.0036(17) 0.0083(17)
C31 0.035(2) 0.076(3) 0.063(2) -0.015(2) -0.0046(18) -0.021(2)
C32 0.0367(19) 0.0307(17) 0.0295(17) -0.0111(13) -0.0034(14) -0.0008(14)
C33 0.081(3) 0.044(2) 0.040(2) -0.0190(16) -0.0012(19) -0.0144(19)
C34 0.056(2) 0.056(2) 0.041(2) -0.0110(16) 0.0068(17) -0.0187(19)
C35 0.062(3) 0.071(3) 0.0301(19) -0.0050(17) -0.0140(18) 0.010(2)
N1 0.0279(16) 0.0296(14) 0.0383(16) -0.0099(12) -0.0048(13) -0.0037(12)
C36 0.054(3) 0.063(2) 0.069(3) -0.029(2) -0.003(2) 0.018(2)
C37 0.067(3) 0.093(3) 0.074(3) -0.023(3) 0.005(3) 0.010(3)
C38 0.081(4) 0.118(4) 0.078(3) -0.032(3) -0.030(3) 0.000(3)

loop_
_atom_type_symbol
_atom_type_description
_atom_type_scat_dispersion_real
_atom_type_scat_dispersion_imag
_atom_type_scat_source
C C 0.0033 0.0016 'International Tables Vol C Tables 4.2.6.8 and 6.1.1.4'
H H 0.0000 0.0000 'International Tables Vol C Tables 4.2.6.8 and 6.1.1.4'
B B 0.0013 0.0007 'International Tables Vol C Tables 4.2.6.8 and 6.1.1.4'
F F 0.0171 0.0103 'International Tables Vol C Tables 4.2.6.8 and 6.1.1.4'
N N 0.0061 0.0033 'International Tables Vol C Tables 4.2.6.8 and 6.1.1.4'

loop_
_geom_angle_atom_site_label_1
_geom_angle_atom_site_label_2
_geom_angle_atom_site_label_3
_geom_angle
_geom_angle_site_symmetry_1
_geom_angle_site_symmetry_3
C2 C1 C6 113.5(3) . .
C2 C1 B1 118.7(3) . .
C6 C1 B1 127.8(3) . .
F1 C2 C1 120.5(3) . .
F1 C2 C3 115.3(3) . .
C1 C2 C3 124.2(3) . .
F2 C3 C4 119.5(3) . .
F2 C3 C2 121.5(3) . .
C4 C3 C2 119.0(3) . .
F3 C4 C5 119.5(3) . .
F3 C4 C3 121.1(3) . .
C5 C4 C3 119.4(3) . .
C4 C5 F4 120.1(3) . .
C4 C5 C6 119.7(3) . .
F4 C5 C6 120.2(3) . .
F5 C6 C5 116.0(3) . .
F5 C6 C1 119.8(3) . .
C5 C6 C1 124.2(3) . .
C8 C7 C12 112.2(3) . .
C8 C7 B1 126.2(3) . .
C12 C7 B1 121.5(3) . .
C9 C8 F6 116.5(3) . .
C9 C8 C7 125.0(3) . .
F6 C8 C7 118.5(3) . .
C10 C9 C8 119.9(3) . .
C10 C9 F7 119.2(3) . .
C8 C9 F7 120.8(3) . .
C9 C10 F8 121.4(3) . .
C9 C10 C11 119.3(3) . .
F8 C10 C11 119.3(3) . .
F9 C11 C10 120.4(3) . .
F9 C11 C12 120.2(3) . .
C10 C11 C12 119.3(3) . .
F10 C12 C11 115.6(3) . .
F10 C12 C7 120.3(3) . .
C11 C12 C7 124.1(3) . .
C14 C13 C18 112.7(3) . .
C14 C13 B1 126.8(3) . .
C18 C13 B1 120.5(3) . .
F11 C14 C13 120.0(3) . .
F11 C14 C15 115.1(3) . .
C13 C14 C15 124.9(3) . .
F12 C15 C16 119.8(3) . .
F12 C15 C14 121.3(3) . .
C16 C15 C14 118.9(3) . .
F13 C16 C17 120.4(3) . .
F13 C16 C15 120.7(3) . .
C17 C16 C15 119.0(3) . .
F14 C17 C16 119.4(3) . .
F14 C17 C18 120.7(3) . .
C16 C17 C18 119.9(3) . .
F15 C18 C17 115.6(3) . .
F15 C18 C13 119.7(3) . .
C17 C18 C13 124.7(3) . .
C7 B1 C13 112.6(2) . .
C7 B1 C1 114.4(2) . .
C13 B1 C1 110.0(2) . .
C7 B1 H1 107.0(13) . .
C13 B1 H1 108.6(13) . .
C1 B1 H1 103.6(13) . .
N1 C19 C20 117.2(3) . .
N1 C19 C24 119.4(3) . .
C20 C19 C24 123.4(2) . .
C19 C20 C21 122.0(3) . .
C19 C20 H20 119.0 . .
C21 C20 H20 119.0 . .
C20 C21 C22 117.1(3) . .
C20 C21 C28 123.0(2) . .
C22 C21 C28 119.9(2) . .
C23 C22 C21 122.3(3) . .
C23 C22 H22 118.9 . .
C21 C22 H22 118.9 . .
C22 C23 N1 117.2(3) . .
C22 C23 C32 126.0(3) . .
N1 C23 C32 116.8(3) . .
C27 C24 C19 112.2(2) . .
C27 C24 C25 109.7(3) . .
C19 C24 C25 108.4(2) . .
C27 C24 C26 109.0(3) . .
C19 C24 C26 107.7(2) . .
C25 C24 C26 109.8(2) . .
C24 C25 H25A 109.5 . .
C24 C25 H25B 109.5 . .
H25A C25 H25B 109.5 . .
C24 C25 H25C 109.5 . .
H25A C25 H25C 109.5 . .
H25B C25 H25C 109.5 . .
C24 C26 H26A 109.5 . .
C24 C26 H26B 109.5 . .
H26A C26 H26B 109.5 . .
C24 C26 H26C 109.5 . .
H26A C26 H26C 109.5 . .
H26B C26 H26C 109.5 . .
C24 C27 H27A 109.5 . .
C24 C27 H27B 109.5 . .
H27A C27 H27B 109.5 . .
C24 C27 H27C 109.5 . .
H27A C27 H27C 109.5 . .
H27B C27 H27C 109.5 . .
C21 C28 C29 112.7(2) . .
C21 C28 C31 107.4(2) . .
C29 C28 C31 109.5(2) . .
C21 C28 C30 109.9(2) . .
C29 C28 C30 108.3(3) . .
C31 C28 C30 109.1(3) . .
C28 C29 H29A 109.5 . .
C28 C29 H29B 109.5 . .
H29A C29 H29B 109.5 . .
C28 C29 H29C 109.5 . .
H29A C29 H29C 109.5 . .
H29B C29 H29C 109.5 . .
C28 C30 H30A 109.5 . .
C28 C30 H30B 109.5 . .
H30A C30 H30B 109.5 . .
C28 C30 H30C 109.5 . .
H30A C30 H30C 109.5 . .
H30B C30 H30C 109.5 . .
C28 C31 H31A 109.5 . .
C28 C31 H31B 109.5 . .
H31A C31 H31B 109.5 . .
C28 C31 H31C 109.5 . .
H31A C31 H31C 109.5 . .
H31B C31 H31C 109.5 . .
C23 C32 C33 109.3(2) . .
C23 C32 C35 110.5(2) . .
C33 C32 C35 109.5(3) . .
C23 C32 C34 109.3(2) . .
C33 C32 C34 109.7(3) . .
C35 C32 C34 108.4(3) . .
C32 C33 H33A 109.5 . .
C32 C33 H33B 109.5 . .
H33A C33 H33B 109.5 . .
C32 C33 H33C 109.5 . .
H33A C33 H33C 109.5 . .
H33B C33 H33C 109.5 . .
C32 C34 H34A 109.5 . .
C32 C34 H34B 109.5 . .
H34A C34 H34B 109.5 . .
C32 C34 H34C 109.5 . .
H34A C34 H34C 109.5 . .
H34B C34 H34C 109.5 . .
C32 C35 H35A 109.5 . .
C32 C35 H35B 109.5 . .
H35A C35 H35B 109.5 . .
C32 C35 H35C 109.5 . .
H35A C35 H35C 109.5 . .
H35B C35 H35C 109.5 . .
C19 N1 C23 124.3(3) . .
C19 N1 H2 119.8(18) . .
C23 N1 H2 115.9(18) . .
C37 C36 C36 116.2(5) . 2_566
C37 C36 H36A 108.2 . .
C36 C36 H36A 108.2 2_566 .
C37 C36 H36B 108.2 . .
C36 C36 H36B 108.2 2_566 .
H36A C36 H36B 107.4 . .
C36 C37 C38 114.0(4) . .
C36 C37 H37A 108.8 . .
C38 C37 H37A 108.8 . .
C36 C37 H37B 108.8 . .
C38 C37 H37B 108.8 . .
H37A C37 H37B 107.7 . .
C37 C38 H38A 109.5 . .
C37 C38 H38B 109.5 . .
H38A C38 H38B 109.5 . .
C37 C38 H38C 109.5 . .
H38A C38 H38C 109.5 . .
H38B C38 H38C 109.5 . .

loop_
_geom_bond_atom_site_label_1
_geom_bond_atom_site_label_2
_geom_bond_distance
_geom_bond_site_symmetry_2
C1 C2 1.374(4) .
C1 C6 1.379(4) .
C1 B1 1.648(4) .
C2 F1 1.358(3) .
C2 C3 1.384(4) .
C3 F2 1.349(3) .
C3 C4 1.359(4) .
C4 F3 1.352(3) .
C4 C5 1.359(4) .
C5 F4 1.362(3) .
C5 C6 1.367(4) .
C6 F5 1.356(3) .
C7 C8 1.387(4) .
C7 C12 1.387(4) .
C7 B1 1.636(4) .
C8 C9 1.356(4) .
C8 F6 1.363(3) .
C9 C10 1.349(4) .
C9 F7 1.359(3) .
C10 F8 1.357(3) .
C10 C11 1.357(4) .
C11 F9 1.356(3) .
C11 C12 1.382(4) .
C12 F10 1.364(3) .
C13 C14 1.379(4) .
C13 C18 1.386(4) .
C13 B1 1.637(4) .
C14 F11 1.366(3) .
C14 C15 1.381(4) .
C15 F12 1.352(3) .
C15 C16 1.378(4) .
C16 F13 1.343(3) .
C16 C17 1.357(4) .
C17 F14 1.342(3) .
C17 C18 1.372(4) .
C18 F15 1.360(3) .
B1 H1 1.15(3) .
C19 N1 1.354(3) .
C19 C20 1.372(4) .
C19 C24 1.526(4) .
C20 C21 1.382(4) .
C20 H20 0.9300 .
C21 C22 1.395(4) .
C21 C28 1.517(4) .
C22 C23 1.356(4) .
C22 H22 0.9300 .
C23 N1 1.363(3) .
C23 C32 1.523(4) .
C24 C27 1.523(4) .
C24 C25 1.537(4) .
C24 C26 1.538(4) .
C25 H25A 0.9600 .
C25 H25B 0.9600 .
C25 H25C 0.9600 .
C26 H26A 0.9600 .
C26 H26B 0.9600 .
C26 H26C 0.9600 .
C27 H27A 0.9600 .
C27 H27B 0.9600 .
C27 H27C 0.9600 .
C28 C29 1.519(4) .
C28 C31 1.535(4) .
C28 C30 1.546(4) .
C29 H29A 0.9600 .
C29 H29B 0.9600 .
C29 H29C 0.9600 .
C30 H30A 0.9600 .
C30 H30B 0.9600 .
C30 H30C 0.9600 .
C31 H31A 0.9600 .
C31 H31B 0.9600 .
C31 H31C 0.9600 .
C32 C33 1.525(4) .
C32 C35 1.529(4) .
C32 C34 1.533(4) .
C33 H33A 0.9600 .
C33 H33B 0.9600 .
C33 H33C 0.9600 .
C34 H34A 0.9600 .
C34 H34B 0.9600 .
C34 H34C 0.9600 .
C35 H35A 0.9600 .
C35 H35B 0.9600 .
C35 H35C 0.9600 .
N1 H2 0.96(3) .
C36 C37 1.461(5) .
C36 C36 1.542(7) 2_566
C36 H36A 0.9700 .
C36 H36B 0.9700 .
C37 C38 1.526(6) .
C37 H37A 0.9700 .
C37 H37B 0.9700 .
C38 H38A 0.9600 .
C38 H38B 0.9600 .
C38 H38C 0.9600 .

loop_
_geom_hbond_atom_site_label_D
_geom_hbond_atom_site_label_H
_geom_hbond_atom_site_label_A
_geom_hbond_distance_DH
_geom_hbond_distance_HA
_geom_hbond_distance_DA
_geom_hbond_angle_DHA
C33 H33C F15 0.96 2.51 3.329(4) 142.6
